data_8101057
loop_
_publ_author_name
'Wedel, Boris'
'Kimio, Itagaki'
'Sugiyama, Kazumasa'

_publ_section_title
;
Crystal structure of dicopper nickel hexaoxotellurate, Cu~2~NiTeO~6~
;
_journal_issue 3
_journal_name_full 'Zeitschrift f\"ur Kristallographie - New Crystal Structures'
_journal_page_first 323
_journal_page_last 324
_journal_volume 216
_journal_year 2001
_chemical_formula_structural 'Cu2 Ni Te O6'
_chemical_formula_sum 'Cu2 Ni O6 Te'
_chemical_formula_weight 409.39
_space_group_IT_number 206
_symmetry_cell_setting cubic
_symmetry_space_group_name_Hall '-I 2b 2c 3'
_symmetry_space_group_name_H-M 'I a -3'
_cell_angle_alpha 90.00
_cell_angle_beta 90.00
_cell_angle_gamma 90.00
_cell_formula_units_Z 8
_cell_length_a 9.5464(6)
_cell_length_b 9.5464(6)
_cell_length_c 9.5464(6)
_cell_measurement_temperature 298(2)
_cell_volume 870.00(9)
_diffrn_ambient_temperature 298(2)
_exptl_crystal_density_diffrn 6.251
_cod_database_code 8101057

loop_
_symmetry_equiv_pos_as_xyz
'x, y, z'
'-x, -y+1/2, z'
'x, -y, -z+1/2'
'-x+1/2, y, -z'
'z, x, y'
'y, z, x'
'-z, -x+1/2, y'
'-y+1/2, z, -x'
'z, -x, -y+1/2'
'-y, -z+1/2, x'
'-z+1/2, x, -y'
'y, -z, -x+1/2'
'x+1/2, y+1/2, z+1/2'
'-x+1/2, -y+1, z+1/2'
'x+1/2, -y+1/2, -z+1'
'-x+1, y+1/2, -z+1/2'
'z+1/2, x+1/2, y+1/2'
'y+1/2, z+1/2, x+1/2'
'-z+1/2, -x+1, y+1/2'
'-y+1, z+1/2, -x+1/2'
'z+1/2, -x+1/2, -y+1'
'-y+1/2, -z+1, x+1/2'
'-z+1, x+1/2, -y+1/2'
'y+1/2, -z+1/2, -x+1'
'-x, -y, -z'
'x, y-1/2, -z'
'-x, y, z-1/2'
'x-1/2, -y, z'
'-z, -x, -y'
'-y, -z, -x'
'z, x-1/2, -y'
'y-1/2, -z, x'
'-z, x, y-1/2'
'y, z-1/2, -x'
'z-1/2, -x, y'
'-y, z, x-1/2'
'-x+1/2, -y+1/2, -z+1/2'
'x+1/2, y, -z+1/2'
'-x+1/2, y+1/2, z'
'x, -y+1/2, z+1/2'
'-z+1/2, -x+1/2, -y+1/2'
'-y+1/2, -z+1/2, -x+1/2'
'z+1/2, x, -y+1/2'
'y, -z+1/2, x+1/2'
'-z+1/2, x+1/2, y'
'y+1/2, z, -x+1/2'
'z, -x+1/2, y+1/2'
'-y+1/2, z+1/2, x'

loop_
_atom_site_label
_atom_site_type_symbol
_atom_site_fract_x
_atom_site_fract_y
_atom_site_fract_z
_atom_site_U_iso_or_equiv
_atom_site_adp_type
_atom_site_occupancy
_atom_site_symmetry_multiplicity
_atom_site_Wyckoff_symbol
_atom_site_calc_flag
_atom_site_refinement_flags
_atom_site_disorder_assembly
_atom_site_disorder_group
Te Te 0.0000 0.0000 0.0000 0.00386(1) Uani 1 8 a d S . .
Cu Cu 0.282679(9) 0.0000 0.2500 0.00830(2) Uani 0.67 24 d d SP . .
Ni Ni 0.282679(9) 0.0000 0.2500 0.00830(2) Uani 0.33 24 d d SP . .
O O 0.57702(3) 0.12074(3) 0.85662(3) 0.00785(6) Uani 1 48 e d . . .

loop_
_atom_site_aniso_label
_atom_site_aniso_U_11
_atom_site_aniso_U_22
_atom_site_aniso_U_33
_atom_site_aniso_U_23
_atom_site_aniso_U_13
_atom_site_aniso_U_12
Te 0.00386(1) 0.00386(1) 0.00386(1) -0.00004(1) -0.00004(1) -0.00004(1)
Cu 0.00698(3) 0.01120(3) 0.00672(3) -0.00375(2) 0.000 0.000
Ni 0.00698(3) 0.01120(3) 0.00672(3) -0.00375(2) 0.000 0.000
O 0.00848(11) 0.00790(11) 0.00716(10) 0.00334(9) 0.00129(9) 0.00127(9)

loop_
_geom_bond_atom_site_label_1
_geom_bond_atom_site_label_2
_geom_bond_distance
_geom_bond_site_symmetry_2
_geom_bond_publ_flag
Te O 1.9346(3) 12_565 ?
Te O 1.9346(3) 4_556 ?
Te O 1.9346(3) 7_655 ?
Te O 1.9346(3) 36_545 ?
Te O 1.9346(3) 31_455 ?
Te O 1.9346(3) 28_554 ?
Cu O 1.9575(3) 7_655 ?
Cu O 1.9575(3) 23_545 ?
Cu O 2.0392(3) 27_655 ?
Cu O 2.0392(3) 25_656 ?
Cu O 2.3347(3) 22_554 ?
Cu O 2.3347(3) 8_546 ?
O Te 1.9346(3) 4_556 ?
O Ni 1.9575(3) 8_556 ?
O Cu 1.9575(3) 8_556 ?
O Cu 2.0392(3) 25_656 ?
O Ni 2.0392(3) 25_656 ?
O Cu 2.3347(3) 7_656 ?
O Ni 2.3347(3) 7_656 ?
